data_7061108
loop_
_publ_author_name
'Todorova, Stanislava E.'
'Rusew, Rusi I.'
'Petkova, Zhanina S.'
'Shivachev, Boris L.'
'Nikolova, Rositsa P.'
'Kurteva, Vanya B.'

_publ_section_title
;
 Acylpyrazolones possessing a heterocyclic moiety in the acyl fragment:
 intramolecular vs. intermolecular zwitterionic structures
;
_journal_issue 3
_journal_name_full 'New Journal of Chemistry'
_journal_page_first 1080
_journal_page_last 1086
_journal_paper_doi 10.1039/D1NJ05458A
_journal_volume 46
_journal_year 2022
_chemical_formula_moiety 'C17 H21 N3 O2'
_chemical_formula_sum 'C17 H21 N3 O2'
_chemical_formula_weight 299.37
_space_group_crystal_system monoclinic
_space_group_IT_number 4
_space_group_name_Hall 'P 2yb'
_space_group_name_H-M_alt 'P 1 21 1'
_atom_sites_solution_hydrogens mixed
_atom_sites_solution_primary dual
_audit_creation_date 2021-10-14
_audit_creation_method
;
Olex2 1.5
(compiled 2021.08.20 svn.r13c46975 for OlexSys, GUI svn.r6405)
;
_audit_update_record
;
2021-11-02 deposited with the CCDC.	2021-12-02 downloaded from the CCDC.
;
_cell_angle_alpha 90
_cell_angle_beta 108.39
_cell_angle_gamma 90
_cell_formula_units_Z 2
_cell_length_a 9.684
_cell_length_b 7.971
_cell_length_c 10.899
_cell_measurement_reflns_used 25
_cell_measurement_temperature 290
_cell_measurement_theta_max 19.25
_cell_measurement_theta_min 6.46
_cell_volume 798.342
_computing_cell_refinement 'CAD4 Express (Enraf Nonius, 1994)'
_computing_data_collection 'CAD4 Express (Enraf Nonius, 1994)'
_computing_data_reduction 'XCAD4 (Harms & Wocadlo, 1995)'
_computing_molecular_graphics 'Olex2 1.5 (Dolomanov et al., 2009)'
_computing_publication_material 'Olex2 1.5 (Dolomanov et al., 2009)'
_computing_structure_refinement 'XL  (Sheldrick, 2008)'
_computing_structure_solution 'SHELXT  (Sheldrick, 2015)'
_diffrn_ambient_temperature 290
_diffrn_detector_dtime 1.195
_diffrn_measured_fraction_theta_full 0.995
_diffrn_measured_fraction_theta_max 0.993
_diffrn_measurement_device '\k-geometry diffractometer'
_diffrn_measurement_device_type 'Enraf Nonius CAD4'
_diffrn_measurement_method 'non-profiled \w/2\t scans'
_diffrn_radiation_type MoK\a
_diffrn_radiation_wavelength 0.71073
_diffrn_reflns_av_R_equivalents 0.0381
_diffrn_reflns_av_unetI/netI 0.0688
_diffrn_reflns_Laue_measured_fraction_full 0.995
_diffrn_reflns_Laue_measured_fraction_max 0.993
_diffrn_reflns_limit_h_max 12
_diffrn_reflns_limit_h_min 0
_diffrn_reflns_limit_k_max 10
_diffrn_reflns_limit_k_min -10
_diffrn_reflns_limit_l_max 13
_diffrn_reflns_limit_l_min -14
_diffrn_reflns_number 3905
_diffrn_reflns_point_group_measured_fraction_full 0.969
_diffrn_reflns_point_group_measured_fraction_max 0.960
_diffrn_reflns_theta_full 26.000
_diffrn_reflns_theta_max 27.975
_diffrn_reflns_theta_min 1.969
_diffrn_standards_decay_% 2
_diffrn_standards_interval_count 400
_diffrn_standards_interval_time 120
_diffrn_standards_number 2
_exptl_absorpt_coefficient_mu 0.083
_exptl_absorpt_correction_type none
_exptl_crystal_colour orange
_exptl_crystal_colour_primary orange
_exptl_crystal_density_diffrn 1.245
_exptl_crystal_description prism
_exptl_crystal_F_000 320
_exptl_crystal_size_max 0.32
_exptl_crystal_size_mid 0.24
_exptl_crystal_size_min 0.22
_refine_diff_density_max 0.137
_refine_diff_density_min -0.165
_refine_diff_density_rms 0.037
_refine_ls_abs_structure_details
;
 Flack x determined using 744 quotients [(I+)-(I-)]/[(I+)+(I-)]
 (Parsons, Flack and Wagner, Acta Cryst. B69 (2013) 249-259).
;
_refine_ls_abs_structure_Flack -2.3(10)
_refine_ls_extinction_method none
_refine_ls_goodness_of_fit_ref 1.000
_refine_ls_hydrogen_treatment mixed
_refine_ls_matrix_type full
_refine_ls_number_parameters 204
_refine_ls_number_reflns 3698
_refine_ls_number_restraints 1
_refine_ls_restrained_S_all 1.000
_refine_ls_R_factor_all 0.1150
_refine_ls_R_factor_gt 0.0568
_refine_ls_shift/su_max 0.000
_refine_ls_shift/su_mean 0.000
_refine_ls_structure_factor_coef Fsqd
_refine_ls_weighting_details 'w=1/[\s^2^(Fo^2^)+(0.0568P)^2^] where P=(Fo^2^+2Fc^2^)/3'
_refine_ls_weighting_scheme calc
_refine_ls_wR_factor_gt 0.1202
_refine_ls_wR_factor_ref 0.1419
_reflns_Friedel_coverage 0.806
_reflns_Friedel_fraction_full 0.939
_reflns_Friedel_fraction_max 0.921
_reflns_number_gt 2245
_reflns_number_total 3698
_reflns_threshold_expression 'I > 2\s(I)'
_cod_data_source_file d1nj05458a2.cif
_cod_data_source_block a167
_cod_depositor_comments 'Adding full bibliography for 7061108--7061121.cif.'
_cod_original_cell_volume 798.4
_cod_database_code 7061108
_shelx_shelxl_version_number 2018/3
_shelx_space_group_comment
;
The symmetry employed for this shelxl refinement is uniquely defined
by the following loop, which should always be used as a source of
symmetry information in preference to the above space-group names.
They are only intended as comments.
;
_olex2_refinement_description
;
1. Fixed Uiso
 At 1.2 times of:
  All C(H) groups, All C(H,H) groups
 At 1.5 times of:
  All C(H,H,H) groups
2.a Secondary CH2 refined with riding coordinates:
 C13(H13A,H13B), C12(H12A,H12B), C16(H16A,H16B), C15(H15A,H15B), C14(H14A,
 H14B), C17(H17A,H17B)
2.b Aromatic/amide H refined with riding coordinates:
 C6(H6), C10(H10), C7(H7), C9(H9), C8(H8)
2.c Idealised Me refined as rotating group:
 C4(H4A,H4B,H4C)
;
_olex2_submission_special_instructions 'No special instructions were received'

loop_
_space_group_symop_operation_xyz
'x, y, z'
'-x, y+1/2, -z'

loop_
_atom_site_label
_atom_site_type_symbol
_atom_site_fract_x
_atom_site_fract_y
_atom_site_fract_z
_atom_site_U_iso_or_equiv
_atom_site_adp_type
_atom_site_occupancy
_atom_site_site_symmetry_order
_atom_site_calc_flag
_atom_site_refinement_flags_posn
_atom_site_refinement_flags_adp
_atom_site_refinement_flags_occupancy
_atom_site_disorder_assembly
_atom_site_disorder_group
O1 O 0.7745(3) 0.3826(4) 0.8089(2) 0.0545(8) Uani 1 1 d . . . . .
N1 N 0.5779(3) 0.2251(4) 0.6848(3) 0.0442(8) Uani 1 1 d . . . . .
N3 N 0.9307(3) 0.5803(4) 0.7234(3) 0.0417(8) Uani 1 1 d . . . . .
O11 O 0.8859(3) 0.3129(5) 0.4520(3) 0.0678(10) Uani 1 1 d . . . . .
N2 N 0.5273(4) 0.1520(4) 0.5617(3) 0.0471(9) Uani 1 1 d . . . . .
C2 C 0.7420(4) 0.2863(5) 0.5883(4) 0.0406(9) Uani 1 1 d . . . . .
C3 C 0.6254(4) 0.1891(5) 0.5065(4) 0.0458(10) Uani 1 1 d . . . . .
C1 C 0.7081(4) 0.3067(5) 0.7040(4) 0.0421(9) Uani 1 1 d . . . . .
C11 C 0.8648(4) 0.3466(5) 0.5557(4) 0.0463(10) Uani 1 1 d . . . . .
C13 C 1.0564(4) 0.6659(6) 0.8195(4) 0.0544(12) Uani 1 1 d . . . . .
H13A H 1.112153 0.727129 0.774215 0.065 Uiso 1 1 calc R U . . .
H13B H 1.119772 0.582482 0.873956 0.065 Uiso 1 1 calc R U . . .
C5 C 0.4917(4) 0.2079(6) 0.7673(4) 0.0455(10) Uani 1 1 d . . . . .
C12 C 0.9819(5) 0.4556(6) 0.6463(4) 0.0539(11) Uani 1 1 d . . . . .
H12A H 1.052340 0.382882 0.705463 0.065 Uiso 1 1 calc R U . . .
H12B H 1.032036 0.515201 0.595264 0.065 Uiso 1 1 calc R U . . .
C6 C 0.3727(5) 0.1041(7) 0.7311(5) 0.0613(13) Uani 1 1 d . . . . .
H6 H 0.351718 0.042739 0.654825 0.074 Uiso 1 1 calc R U . . .
C16 C 0.7714(5) 0.8218(6) 0.7238(5) 0.0619(12) Uani 1 1 d . . . . .
H16A H 0.716515 0.757899 0.768275 0.074 Uiso 1 1 calc R U . . .
H16B H 0.706672 0.904090 0.669294 0.074 Uiso 1 1 calc R U . . .
C15 C 0.8966(6) 0.9110(7) 0.8222(5) 0.0742(15) Uani 1 1 d . . . . .
H15A H 0.945098 0.984577 0.777894 0.089 Uiso 1 1 calc R U . . .
H15B H 0.859336 0.979096 0.878456 0.089 Uiso 1 1 calc R U . . .
C14 C 1.0040(6) 0.7847(7) 0.9018(4) 0.0710(15) Uani 1 1 d . . . . .
H14A H 1.086699 0.843668 0.959588 0.085 Uiso 1 1 calc R U . . .
H14B H 0.958279 0.721170 0.954450 0.085 Uiso 1 1 calc R U . . .
C4 C 0.6047(5) 0.1263(7) 0.3728(4) 0.0639(13) Uani 1 1 d . . . . .
H4A H 0.683149 0.052098 0.373827 0.096 Uiso 1 1 calc R U . . .
H4B H 0.603664 0.219492 0.316765 0.096 Uiso 1 1 calc R U . . .
H4C H 0.514057 0.066957 0.342001 0.096 Uiso 1 1 calc R U . . .
C17 C 0.8276(4) 0.7055(6) 0.6409(4) 0.0468(10) Uani 1 1 d . . . . .
H17A H 0.746596 0.647354 0.580104 0.056 Uiso 1 1 calc R U . . .
H17B H 0.876939 0.770233 0.591867 0.056 Uiso 1 1 calc R U . . .
C10 C 0.5216(6) 0.2971(7) 0.8819(5) 0.0734(15) Uani 1 1 d . . . . .
H10 H 0.601618 0.368307 0.907790 0.088 Uiso 1 1 calc R U . . .
C7 C 0.2841(6) 0.0907(9) 0.8079(6) 0.0834(17) Uani 1 1 d . . . . .
H7 H 0.202562 0.021753 0.781798 0.100 Uiso 1 1 calc R U . . .
C9 C 0.4319(6) 0.2795(8) 0.9571(5) 0.0854(18) Uani 1 1 d . . . . .
H9 H 0.452652 0.339332 1.034014 0.102 Uiso 1 1 calc R U . . .
C8 C 0.3137(6) 0.1767(8) 0.9216(6) 0.0849(18) Uani 1 1 d . . . . .
H8 H 0.254490 0.165372 0.973678 0.102 Uiso 1 1 calc R U . . .
H3 H 0.877(4) 0.522(5) 0.776(4) 0.043(11) Uiso 1 1 d . . . . .

loop_
_atom_site_aniso_label
_atom_site_aniso_U_11
_atom_site_aniso_U_22
_atom_site_aniso_U_33
_atom_site_aniso_U_23
_atom_site_aniso_U_13
_atom_site_aniso_U_12
O1 0.0540(17) 0.070(2) 0.0376(15) -0.0025(15) 0.0122(14) -0.0230(16)
N1 0.0416(18) 0.0475(19) 0.0437(18) -0.0006(16) 0.0137(15) -0.0075(16)
N3 0.0337(17) 0.049(2) 0.0414(18) 0.0009(16) 0.0102(15) -0.0040(16)
O11 0.065(2) 0.085(2) 0.068(2) -0.0183(19) 0.0409(17) -0.0048(19)
N2 0.0447(19) 0.048(2) 0.0462(19) -0.0070(17) 0.0111(16) -0.0059(17)
C2 0.0389(19) 0.040(2) 0.044(2) 0.0002(19) 0.0136(17) -0.0001(19)
C3 0.045(2) 0.043(2) 0.048(2) -0.003(2) 0.0136(19) 0.002(2)
C1 0.038(2) 0.043(2) 0.043(2) 0.0062(19) 0.0102(18) -0.0042(19)
C11 0.038(2) 0.049(3) 0.054(2) 0.000(2) 0.0163(19) 0.0057(19)
C13 0.040(2) 0.069(3) 0.050(2) 0.002(2) 0.0078(19) -0.014(2)
C5 0.044(2) 0.045(2) 0.048(2) 0.009(2) 0.0155(19) -0.004(2)
C12 0.036(2) 0.057(3) 0.071(3) -0.007(2) 0.021(2) -0.001(2)
C6 0.057(3) 0.064(3) 0.066(3) 0.004(2) 0.025(2) -0.016(3)
C16 0.060(3) 0.056(3) 0.071(3) -0.007(3) 0.023(2) 0.001(2)
C15 0.072(3) 0.075(4) 0.077(4) -0.026(3) 0.025(3) -0.011(3)
C14 0.067(3) 0.090(4) 0.050(3) -0.016(3) 0.010(2) -0.022(3)
C4 0.060(3) 0.076(3) 0.058(3) -0.023(3) 0.022(2) -0.012(3)
C17 0.043(2) 0.050(2) 0.044(2) 0.003(2) 0.0100(18) 0.000(2)
C10 0.072(3) 0.087(4) 0.071(3) -0.014(3) 0.037(3) -0.029(3)
C7 0.075(4) 0.088(4) 0.098(4) 0.003(4) 0.043(3) -0.027(4)
C9 0.095(4) 0.103(5) 0.075(4) -0.016(3) 0.051(3) -0.025(4)
C8 0.085(4) 0.095(5) 0.096(4) 0.011(4) 0.061(4) -0.009(4)

loop_
_atom_type_symbol
_atom_type_description
_atom_type_scat_dispersion_real
_atom_type_scat_dispersion_imag
_atom_type_scat_source
C C 0.0033 0.0016 'International Tables Vol C Tables 4.2.6.8 and 6.1.1.4'
H H 0.0000 0.0000 'International Tables Vol C Tables 4.2.6.8 and 6.1.1.4'
N N 0.0061 0.0033 'International Tables Vol C Tables 4.2.6.8 and 6.1.1.4'
O O 0.0106 0.0060 'International Tables Vol C Tables 4.2.6.8 and 6.1.1.4'

loop_
_geom_angle_atom_site_label_1
_geom_angle_atom_site_label_2
_geom_angle_atom_site_label_3
_geom_angle
_geom_angle_site_symmetry_1
_geom_angle_site_symmetry_3
_geom_angle_publ_flag
N2 N1 C5 118.1(3) . . ?
C1 N1 N2 111.7(3) . . ?
C1 N1 C5 130.2(3) . . ?
C13 N3 H3 106(2) . . ?
C12 N3 C13 111.0(3) . . ?
C12 N3 C17 112.6(3) . . ?
C12 N3 H3 110(2) . . ?
C17 N3 C13 111.0(3) . . ?
C17 N3 H3 107(2) . . ?
C3 N2 N1 105.1(3) . . ?
C3 C2 C11 125.8(4) . . ?
C1 C2 C3 105.1(3) . . ?
C1 C2 C11 129.1(4) . . ?
N2 C3 C2 112.4(3) . . ?
N2 C3 C4 118.6(4) . . ?
C2 C3 C4 128.9(4) . . ?
O1 C1 N1 122.8(3) . . ?
O1 C1 C2 131.6(4) . . ?
N1 C1 C2 105.7(3) . . ?
O11 C11 C2 122.9(4) . . ?
O11 C11 C12 114.3(4) . . ?
C2 C11 C12 122.7(4) . . ?
N3 C13 H13A 109.5 . . ?
N3 C13 H13B 109.5 . . ?
N3 C13 C14 110.6(3) . . ?
H13A C13 H13B 108.1 . . ?
C14 C13 H13A 109.5 . . ?
C14 C13 H13B 109.5 . . ?
C6 C5 N1 119.1(4) . . ?
C6 C5 C10 119.1(4) . . ?
C10 C5 N1 121.8(4) . . ?
N3 C12 C11 115.9(3) . . ?
N3 C12 H12A 108.3 . . ?
N3 C12 H12B 108.3 . . ?
C11 C12 H12A 108.3 . . ?
C11 C12 H12B 108.3 . . ?
H12A C12 H12B 107.4 . . ?
C5 C6 H6 120.0 . . ?
C5 C6 C7 119.9(5) . . ?
C7 C6 H6 120.0 . . ?
H16A C16 H16B 108.1 . . ?
C15 C16 H16A 109.5 . . ?
C15 C16 H16B 109.5 . . ?
C17 C16 H16A 109.5 . . ?
C17 C16 H16B 109.5 . . ?
C17 C16 C15 110.6(4) . . ?
C16 C15 H15A 109.6 . . ?
C16 C15 H15B 109.6 . . ?
H15A C15 H15B 108.1 . . ?
C14 C15 C16 110.2(4) . . ?
C14 C15 H15A 109.6 . . ?
C14 C15 H15B 109.6 . . ?
C13 C14 C15 112.3(4) . . ?
C13 C14 H14A 109.2 . . ?
C13 C14 H14B 109.2 . . ?
C15 C14 H14A 109.2 . . ?
C15 C14 H14B 109.2 . . ?
H14A C14 H14B 107.9 . . ?
C3 C4 H4A 109.5 . . ?
C3 C4 H4B 109.5 . . ?
C3 C4 H4C 109.5 . . ?
H4A C4 H4B 109.5 . . ?
H4A C4 H4C 109.5 . . ?
H4B C4 H4C 109.5 . . ?
N3 C17 C16 110.3(3) . . ?
N3 C17 H17A 109.6 . . ?
N3 C17 H17B 109.6 . . ?
C16 C17 H17A 109.6 . . ?
C16 C17 H17B 109.6 . . ?
H17A C17 H17B 108.1 . . ?
C5 C10 H10 120.2 . . ?
C9 C10 C5 119.5(5) . . ?
C9 C10 H10 120.2 . . ?
C6 C7 H7 119.4 . . ?
C8 C7 C6 121.3(5) . . ?
C8 C7 H7 119.4 . . ?
C10 C9 H9 119.2 . . ?
C8 C9 C10 121.6(5) . . ?
C8 C9 H9 119.2 . . ?
C7 C8 H8 120.7 . . ?
C9 C8 C7 118.5(5) . . ?
C9 C8 H8 120.7 . . ?

loop_
_geom_bond_atom_site_label_1
_geom_bond_atom_site_label_2
_geom_bond_distance
_geom_bond_site_symmetry_2
_geom_bond_publ_flag
O1 C1 1.274(4) . ?
N1 N2 1.402(4) . ?
N1 C1 1.375(5) . ?
N1 C5 1.414(5) . ?
N3 C13 1.496(5) . ?
N3 C12 1.484(5) . ?
N3 C17 1.495(5) . ?
N3 H3 1.00(4) . ?
O11 C11 1.240(5) . ?
N2 C3 1.308(5) . ?
C2 C3 1.426(5) . ?
C2 C1 1.410(5) . ?
C2 C11 1.427(5) . ?
C3 C4 1.493(5) . ?
C11 C12 1.520(6) . ?
C13 H13A 0.9700 . ?
C13 H13B 0.9700 . ?
C13 C14 1.500(7) . ?
C5 C6 1.372(6) . ?
C5 C10 1.386(6) . ?
C12 H12A 0.9700 . ?
C12 H12B 0.9700 . ?
C6 H6 0.9300 . ?
C6 C7 1.379(6) . ?
C16 H16A 0.9700 . ?
C16 H16B 0.9700 . ?
C16 C15 1.518(6) . ?
C16 C17 1.511(6) . ?
C15 H15A 0.9700 . ?
C15 H15B 0.9700 . ?
C15 C14 1.510(7) . ?
C14 H14A 0.9700 . ?
C14 H14B 0.9700 . ?
C4 H4A 0.9600 . ?
C4 H4B 0.9600 . ?
C4 H4C 0.9600 . ?
C17 H17A 0.9700 . ?
C17 H17B 0.9700 . ?
C10 H10 0.9300 . ?
C10 C9 1.376(7) . ?
C7 H7 0.9300 . ?
C7 C8 1.365(7) . ?
C9 H9 0.9300 . ?
C9 C8 1.361(7) . ?
C8 H8 0.9300 . ?

loop_
_geom_hbond_atom_site_label_D
_geom_hbond_atom_site_label_H
_geom_hbond_atom_site_label_A
_geom_hbond_distance_DH
_geom_hbond_distance_HA
_geom_hbond_distance_DA
_geom_hbond_angle_DHA
_geom_hbond_site_symmetry_A
_geom_hbond_publ_flag
C13 H13A O11 0.97 2.56 3.389(5) 142.9 2_756 yes
C12 H12B O11 0.97 2.60 3.429(6) 143.0 2_756 yes
C16 H16B N2 0.97 2.65 3.606(6) 169.3 1_565 yes
C14 H14A O1 0.97 2.48 3.299(5) 142.5 2_757 yes
C17 H17A N2 0.97 2.62 3.476(5) 148.0 2_656 yes
C17 H17B O11 0.97 2.51 3.351(5) 144.6 2_756 yes
C10 H10 O1 0.93 2.26 2.886(5) 123.9 . yes

loop_
_geom_torsion_atom_site_label_1
_geom_torsion_atom_site_label_2
_geom_torsion_atom_site_label_3
_geom_torsion_atom_site_label_4
_geom_torsion
_geom_torsion_site_symmetry_1
_geom_torsion_site_symmetry_2
_geom_torsion_site_symmetry_3
_geom_torsion_site_symmetry_4
_geom_torsion_publ_flag
N1 N2 C3 C2 -0.2(4) . . . . ?
N1 N2 C3 C4 179.1(4) . . . . ?
N1 C5 C6 C7 -177.5(5) . . . . ?
N1 C5 C10 C9 178.2(5) . . . . ?
N3 C13 C14 C15 -55.3(5) . . . . ?
O11 C11 C12 N3 143.9(4) . . . . ?
N2 N1 C1 O1 179.9(4) . . . . ?
N2 N1 C1 C2 0.4(4) . . . . ?
N2 N1 C5 C6 8.1(6) . . . . ?
N2 N1 C5 C10 -169.9(4) . . . . ?
C2 C11 C12 N3 -36.9(6) . . . . ?
C3 C2 C1 O1 -179.9(4) . . . . ?
C3 C2 C1 N1 -0.5(4) . . . . ?
C3 C2 C11 O11 -3.4(6) . . . . ?
C3 C2 C11 C12 177.5(4) . . . . ?
C1 N1 N2 C3 -0.1(4) . . . . ?
C1 N1 C5 C6 -173.0(4) . . . . ?
C1 N1 C5 C10 9.1(7) . . . . ?
C1 C2 C3 N2 0.5(5) . . . . ?
C1 C2 C3 C4 -178.7(4) . . . . ?
C1 C2 C11 O11 176.3(4) . . . . ?
C1 C2 C11 C12 -2.8(7) . . . . ?
C11 C2 C3 N2 -179.7(4) . . . . ?
C11 C2 C3 C4 1.1(7) . . . . ?
C11 C2 C1 O1 0.3(8) . . . . ?
C11 C2 C1 N1 179.7(4) . . . . ?
C13 N3 C12 C11 173.4(4) . . . . ?
C13 N3 C17 C16 -58.6(4) . . . . ?
C5 N1 N2 C3 179.0(4) . . . . ?
C5 N1 C1 O1 0.9(7) . . . . ?
C5 N1 C1 C2 -178.6(4) . . . . ?
C5 C6 C7 C8 -1.3(9) . . . . ?
C5 C10 C9 C8 -0.2(9) . . . . ?
C12 N3 C13 C14 -176.9(4) . . . . ?
C12 N3 C17 C16 176.2(3) . . . . ?
C6 C5 C10 C9 0.2(8) . . . . ?
C6 C7 C8 C9 1.2(9) . . . . ?
C16 C15 C14 C13 54.5(6) . . . . ?
C15 C16 C17 N3 57.8(5) . . . . ?
C17 N3 C13 C14 57.0(4) . . . . ?
C17 N3 C12 C11 -61.4(5) . . . . ?
C17 C16 C15 C14 -55.3(6) . . . . ?
C10 C5 C6 C7 0.5(7) . . . . ?
C10 C9 C8 C7 -0.5(9) . . . . ?
